data_2216418
loop_
_publ_author_name
'Fu-Min Wang'

_publ_section_title
;
 [6-Phenyl-2,4-bis(2-pyridylamino)-1,3,5-triazine]sulfatonickel(II)
 dihydrate
;
_journal_coeditor_code DN2269
_journal_issue 12
_journal_name_full 'Acta Crystallographica Section E'
_journal_page_first m2996
_journal_page_last m2997
_journal_paper_doi 10.1107/S1600536807056772
_journal_volume 63
_journal_year 2007
_chemical_formula_iupac '[Ni (S O4) (C19 H17 N7)], 2H2 O'
_chemical_formula_moiety 'C19 H15 N7 Ni O4 S, 2(H2 O)'
_chemical_formula_sum 'C19 H19 N7 Ni O6 S'
_chemical_formula_weight 532.18
_chemical_name_systematic
;
[6-Phenyl-2,4-bis(2-pyridylamino)-1,3,5-triazine]sulfatonickel(II) dihydrate
;
_space_group_IT_number 58
_symmetry_cell_setting orthorhombic
_symmetry_space_group_name_Hall '-P 2 2n'
_symmetry_space_group_name_H-M 'P n n m'
_atom_sites_solution_hydrogens geom
_atom_sites_solution_primary direct
_atom_sites_solution_secondary difmap
_audit_creation_method SHELXL-97
_cell_angle_alpha 90.00
_cell_angle_beta 90.00
_cell_angle_gamma 90.00
_cell_formula_units_Z 4
_cell_length_a 15.912(2)
_cell_length_b 11.4246(15)
_cell_length_c 12.2370(16)
_cell_measurement_reflns_used 2104
_cell_measurement_temperature 298(2)
_cell_measurement_theta_max 25.20
_cell_measurement_theta_min 2.10
_cell_volume 2224.5(5)
_computing_cell_refinement 'SAINT (Bruker, 2004)'
_computing_data_collection 'APEX2 (Bruker, 2004)'
_computing_data_reduction SAINT
_computing_molecular_graphics 'ORTEPIII (Burnett & Johnson, 1996); ORTEP-3 for Windows (Farrugia, 1997)'
_computing_publication_material SHELXL97
_computing_structure_refinement 'SHELXL97 (Sheldrick, 1997)'
_computing_structure_solution 'SHELXS97 (Sheldrick, 1997)'
_diffrn_ambient_temperature 298(2)
_diffrn_measured_fraction_theta_full 1.000
_diffrn_measured_fraction_theta_max 1.000
_diffrn_measurement_device_type 'Bruker APEXII area-detector diffractometer'
_diffrn_measurement_method '\f and \w scan'
_diffrn_radiation_monochromator graphite
_diffrn_radiation_source 'fine-focus sealed tube'
_diffrn_radiation_type MoK\a
_diffrn_radiation_wavelength 0.71073
_diffrn_reflns_av_R_equivalents 0.0378
_diffrn_reflns_av_sigmaI/netI 0.0620
_diffrn_reflns_limit_h_max 19
_diffrn_reflns_limit_h_min -18
_diffrn_reflns_limit_k_max 13
_diffrn_reflns_limit_k_min -10
_diffrn_reflns_limit_l_max 14
_diffrn_reflns_limit_l_min -14
_diffrn_reflns_number 11003
_diffrn_reflns_theta_full 25.20
_diffrn_reflns_theta_max 25.20
_diffrn_reflns_theta_min 2.10
_diffrn_standards_interval_count 0
_diffrn_standards_number 0
_exptl_absorpt_coefficient_mu 1.019
_exptl_absorpt_correction_T_max 0.8622
_exptl_absorpt_correction_T_min 0.7635
_exptl_absorpt_correction_type multi-scan
_exptl_absorpt_process_details '(SADABS; Bruker, 2004)'
_exptl_crystal_colour green
_exptl_crystal_density_diffrn 1.589
_exptl_crystal_density_method 'not measured'
_exptl_crystal_description block
_exptl_crystal_F_000 1096
_exptl_crystal_size_max 0.28
_exptl_crystal_size_mid 0.23
_exptl_crystal_size_min 0.15
_refine_diff_density_max 0.298
_refine_diff_density_min -0.373
_refine_ls_extinction_method none
_refine_ls_goodness_of_fit_ref 1.067
_refine_ls_hydrogen_treatment constr
_refine_ls_matrix_type full
_refine_ls_number_parameters 175
_refine_ls_number_reflns 2104
_refine_ls_number_restraints 0
_refine_ls_restrained_S_all 1.067
_refine_ls_R_factor_all 0.0444
_refine_ls_R_factor_gt 0.0341
_refine_ls_shift/su_max 0.000
_refine_ls_shift/su_mean 0.000
_refine_ls_structure_factor_coef Fsqd
_refine_ls_weighting_details 'calc w=1/[\s^2^(Fo^2^)+(0.0000P)^2^+1.0521P] where P=(Fo^2^+2Fc^2^)/3'
_refine_ls_weighting_scheme calc
_refine_ls_wR_factor_gt 0.0864
_refine_ls_wR_factor_ref 0.0921
_reflns_number_gt 1719
_reflns_number_total 2104
_reflns_threshold_expression I>2\s(I)
_cod_data_source_file dn2269.cif
_cod_data_source_block I
_cod_database_code 2216418
_cod_database_fobs_code 2216418

loop_
_symmetry_equiv_pos_as_xyz
'x, y, z'
'-x, -y, z'
'x+1/2, -y+1/2, -z+1/2'
'-x+1/2, y+1/2, -z+1/2'
'-x, -y, -z'
'x, y, -z'
'-x-1/2, y-1/2, z-1/2'
'x-1/2, -y-1/2, z-1/2'

loop_
_atom_site_type_symbol
_atom_site_label
_atom_site_fract_x
_atom_site_fract_y
_atom_site_fract_z
_atom_site_U_iso_or_equiv
_atom_site_adp_type
_atom_site_calc_flag
_atom_site_refinement_flags
_atom_site_occupancy
_atom_site_disorder_assembly
_atom_site_disorder_group
Ni Ni1 0.18503(2) 0.06288(4) 0.5000 0.03885(16) Uani d S 1 . .
S S1 0.08564(5) 0.24842(8) 0.5000 0.0454(2) Uani d S 1 . .
O O2 0.05011(14) 0.2996(2) 0.40209(18) 0.0782(7) Uani d . 1 . .
O O3 0.17834(15) 0.2561(2) 0.5000 0.0575(7) Uani d S 1 . .
O O1 0.06843(14) 0.1189(2) 0.5000 0.0506(6) Uani d S 1 . .
N N1 0.17888(12) -0.0097(2) 0.35331(18) 0.0490(5) Uani d . 1 . .
N N2 0.31683(13) 0.04742(19) 0.30851(19) 0.0544(6) Uani d . 1 . .
H H2 0.3449 0.0721 0.2531 0.065 Uiso calc R 1 . .
N N3 0.43009(13) 0.1129(2) 0.4028(2) 0.0560(6) Uani d . 1 . .
N N4 0.30740(17) 0.0560(2) 0.5000 0.0426(7) Uani d S 1 . .
C C1 0.10833(18) -0.0686(3) 0.3268(3) 0.0676(8) Uani d . 1 . .
H H1 0.0637 -0.0684 0.3758 0.081 Uiso calc R 1 . .
C C2 0.0999(2) -0.1282(4) 0.2316(3) 0.0919(12) Uani d . 1 . .
H H2A 0.0505 -0.1681 0.2154 0.110 Uiso calc R 1 . .
C C3 0.1663(3) -0.1282(4) 0.1595(3) 0.0961(13) Uani d . 1 . .
H H3 0.1622 -0.1684 0.0937 0.115 Uiso calc R 1 . .
C C4 0.2380(2) -0.0693(3) 0.1846(3) 0.0768(10) Uani d . 1 . .
H H4 0.2830 -0.0683 0.1361 0.092 Uiso calc R 1 . .
C C5 0.24299(17) -0.0110(2) 0.2830(2) 0.0506(6) Uani d . 1 . .
C C6 0.35177(15) 0.0718(2) 0.4067(2) 0.0455(6) Uani d . 1 . .
C C7 0.4653(2) 0.1345(3) 0.5000 0.0562(10) Uani d S 1 . .
C C8 0.5512(2) 0.1856(3) 0.5000 0.0656(12) Uani d S 1 . .
C C9 0.59136(18) 0.2092(3) 0.4015(4) 0.0821(11) Uani d . 1 . .
H H9 0.5649 0.1922 0.3356 0.098 Uiso calc R 1 . .
C C10 0.6715(2) 0.2585(3) 0.4022(5) 0.1124(18) Uani d . 1 . .
H H10 0.6985 0.2755 0.3367 0.135 Uiso calc R 1 . .
C C11 0.7105(4) 0.2819(5) 0.5000 0.127(3) Uani d S 1 . .
H H11 0.7642 0.3141 0.5000 0.152 Uiso calc SR 1 . .
O O4 0.4158(3) 0.0491(4) 0.1161(5) 0.0835(15) Uani d P 0.58 A 1
H H41 0.4458 0.1115 0.1204 0.125 Uiso d PR 0.58 A 1
H H43 0.4464 -0.0088 0.1369 0.125 Uiso d PR 0.58 A 1
O O41 0.3923(4) 0.1150(6) 0.1133(6) 0.0748(17) Uani d P 0.42 B 2
H H42 0.3790 0.0943 0.0489 0.112 Uiso d PR 0.42 B 2
H H44 0.3635 0.1736 0.1335 0.112 Uiso d PR 0.42 B 2

loop_
_atom_site_aniso_label
_atom_site_aniso_U_11
_atom_site_aniso_U_22
_atom_site_aniso_U_33
_atom_site_aniso_U_12
_atom_site_aniso_U_13
_atom_site_aniso_U_23
Ni1 0.0269(2) 0.0473(3) 0.0424(3) 0.00399(17) 0.000 0.000
S1 0.0370(5) 0.0476(5) 0.0517(5) 0.0082(4) 0.000 0.000
O2 0.0715(14) 0.0913(16) 0.0720(14) 0.0225(12) -0.0080(11) 0.0278(12)
O3 0.0383(14) 0.0467(15) 0.087(2) -0.0007(11) 0.000 0.000
O1 0.0344(13) 0.0467(14) 0.0706(17) 0.0008(11) 0.000 0.000
N1 0.0419(12) 0.0513(13) 0.0538(13) -0.0002(10) 0.0028(10) -0.0051(10)
N2 0.0518(14) 0.0571(15) 0.0541(14) -0.0098(10) 0.0143(11) 0.0008(10)
N3 0.0359(12) 0.0479(13) 0.0843(17) 0.0003(10) 0.0097(11) 0.0012(12)
N4 0.0348(15) 0.0403(16) 0.0528(18) 0.0031(12) 0.000 0.000
C1 0.0502(17) 0.082(2) 0.070(2) -0.0170(15) 0.0045(15) -0.0190(16)
C2 0.086(3) 0.114(3) 0.076(2) -0.043(2) 0.006(2) -0.036(2)
C3 0.124(3) 0.100(3) 0.064(2) -0.049(3) 0.015(2) -0.032(2)
C4 0.097(3) 0.077(2) 0.0568(19) -0.0252(19) 0.0279(18) -0.0147(16)
C5 0.0556(16) 0.0442(14) 0.0522(16) -0.0044(12) 0.0063(13) -0.0014(12)
C6 0.0356(13) 0.0386(13) 0.0625(17) 0.0032(10) 0.0071(12) 0.0031(11)
C7 0.0316(19) 0.035(2) 0.102(3) 0.0035(15) 0.000 0.000
C8 0.032(2) 0.040(2) 0.125(4) 0.0030(16) 0.000 0.000
C9 0.0443(17) 0.0491(18) 0.153(4) 0.0024(13) 0.014(2) 0.009(2)
C10 0.050(2) 0.063(2) 0.224(6) -0.0063(17) 0.030(3) 0.017(3)
C11 0.037(3) 0.069(4) 0.274(11) -0.007(3) 0.000 0.000
O4 0.082(4) 0.071(3) 0.097(3) -0.006(2) 0.033(3) 0.000(3)
O41 0.058(4) 0.097(5) 0.070(4) -0.004(4) 0.014(3) -0.001(4)

loop_
_atom_type_symbol
_atom_type_description
_atom_type_scat_dispersion_real
_atom_type_scat_dispersion_imag
_atom_type_scat_source
C C 0.0033 0.0016 'International Tables Vol C Tables 4.2.6.8 and 6.1.1.4'
H H 0.0000 0.0000 'International Tables Vol C Tables 4.2.6.8 and 6.1.1.4'
Ni Ni 0.3393 1.1124 'International Tables Vol C Tables 4.2.6.8 and 6.1.1.4'
N N 0.0061 0.0033 'International Tables Vol C Tables 4.2.6.8 and 6.1.1.4'
O O 0.0106 0.0060 'International Tables Vol C Tables 4.2.6.8 and 6.1.1.4'
S S 0.1246 0.1234 'International Tables Vol C Tables 4.2.6.8 and 6.1.1.4'

loop_
_geom_angle_atom_site_label_1
_geom_angle_atom_site_label_2
_geom_angle_atom_site_label_3
_geom_angle_site_symmetry_1
_geom_angle_site_symmetry_3
_geom_angle
N4 Ni1 O1 . . 163.28(11)
N4 Ni1 N1 . . 91.87(7)
O1 Ni1 N1 . . 95.15(7)
N1 Ni1 N1 . 6_556 130.12(14)
N4 Ni1 O3 . . 95.06(10)
O1 Ni1 O3 . . 68.22(10)
N1 Ni1 O3 . . 114.57(7)
N4 Ni1 S1 . . 129.03(8)
O1 Ni1 S1 . . 34.25(7)
N1 Ni1 S1 . . 107.82(6)
O3 Ni1 S1 . . 33.96(6)
O2 S1 O2 6_556 . 111.65(19)
O2 S1 O3 . . 111.45(11)
O2 S1 O1 . . 109.03(12)
O3 S1 O1 . . 103.90(14)
O2 S1 Ni1 . . 123.86(10)
O3 S1 Ni1 . . 56.69(10)
O1 S1 Ni1 . . 47.21(9)
S1 O3 Ni1 . . 89.35(12)
S1 O1 Ni1 . . 98.53(12)
C5 N1 C1 . . 118.4(2)
C5 N1 Ni1 . . 123.48(17)
C1 N1 Ni1 . . 117.93(19)
C6 N2 C5 . . 130.3(2)
C6 N2 H2 . . 114.8
C5 N2 H2 . . 114.8
C6 N3 C7 . . 115.1(3)
C6 N4 C6 6_556 . 114.9(3)
C6 N4 Ni1 . . 121.04(15)
N1 C1 C2 . . 122.7(3)
N1 C1 H1 . . 118.7
C2 C1 H1 . . 118.7
C1 C2 C3 . . 118.3(3)
C1 C2 H2A . . 120.9
C3 C2 H2A . . 120.9
C4 C3 C2 . . 120.0(3)
C4 C3 H3 . . 120.0
C2 C3 H3 . . 120.0
C3 C4 C5 . . 119.0(3)
C3 C4 H4 . . 120.5
C5 C4 H4 . . 120.5
N1 C5 C4 . . 121.7(3)
N1 C5 N2 . . 119.8(2)
C4 C5 N2 . . 118.6(3)
N3 C6 N2 . . 115.1(2)
N3 C6 N4 . . 124.4(3)
N2 C6 N4 . . 120.5(2)
N3 C7 N3 . 6_556 125.5(3)
N3 C7 C8 . . 117.25(17)
C9 C8 C9 6_556 . 120.2(4)
C9 C8 C7 . . 119.9(2)
C8 C9 C10 . . 119.6(5)
C8 C9 H9 . . 120.2
C10 C9 H9 . . 120.2
C11 C10 C9 . . 119.8(6)
C11 C10 H10 . . 120.1
C9 C10 H10 . . 120.1
C10 C11 C10 6_556 . 121.1(6)
C10 C11 H11 . . 119.5
H41 O4 H43 . . 107.8
H41 O4 H42 . . 87.4
H43 O4 H42 . . 149.1
H41 O41 H42 . . 109.1
H41 O41 H44 . . 123.0
H42 O41 H44 . . 110.8

loop_
_geom_bond_atom_site_label_1
_geom_bond_atom_site_label_2
_geom_bond_distance
Ni1 N4 1.949(3)
Ni1 O1 1.963(2)
Ni1 N1 1.980(2)
Ni1 O3 2.210(3)
Ni1 S1 2.6447(10)
S1 O2 1.448(2)
S1 O3 1.478(2)
S1 O1 1.505(3)
N1 C5 1.335(3)
N1 C1 1.349(3)
N2 C6 1.353(3)
N2 C5 1.387(3)
N2 H2 0.8600
N3 C6 1.333(3)
N3 C7 1.338(3)
N4 C6 1.354(3)
C1 C2 1.356(4)
C1 H1 0.9300
C2 C3 1.377(5)
C2 H2A 0.9300
C3 C4 1.359(5)
C3 H3 0.9300
C4 C5 1.378(4)
C4 H4 0.9300
C7 C8 1.486(5)
C8 C9 1.390(4)
C9 C10 1.395(4)
C9 H9 0.9300
C10 C11 1.374(6)
C10 H10 0.9300
C11 H11 0.9300
O4 H41 0.8594
O4 H43 0.8603
O4 H42 1.1338
O41 H41 0.8568
O41 H42 0.8499
O41 H44 0.8478

loop_
_geom_hbond_atom_site_label_D
_geom_hbond_atom_site_label_H
_geom_hbond_atom_site_label_A
_geom_hbond_site_symmetry_A
_geom_hbond_distance_DH
_geom_hbond_distance_HA
_geom_hbond_distance_DA
_geom_hbond_angle_DHA
N2 H2 O4 . 0.86 2.04 2.833(6) 153.4
N2 H2 O41 . 0.86 1.93 2.782(7) 169.8
O4 H41 O2 3 0.86 1.97 2.757(6) 152.8
O41 H42 O41 6 0.85 2.01 2.774(14) 149.0
